data_4071153
loop_
_publ_author_name
'Han, Fu-Bin'
'Zhang, Yu-Liang'
'Sun, Xiu-Li'
'Li, Bao-Guo'
'Guo, Yang-Hui'
'Tang, Yong'

_publ_section_title
;
 Synthesis and Characterization of Pyrrole-imine [N&#x2212;NP] Nickel(II)
 and Palladium(II) Complexes and Their Applications to Norbornene
 Polymerization
;
_journal_issue 8
_journal_name_full Organometallics
_journal_page_first 1924
_journal_paper_doi 10.1021/om701297k
_journal_volume 27
_journal_year 2008
_chemical_absolute_configuration ad
_chemical_formula_sum 'C23 H18 Cl N2 Ni P'
_chemical_formula_weight 447.52
_chemical_name_systematic
; 
 ? 
;
_space_group_IT_number 33
_symmetry_cell_setting orthorhombic
_symmetry_space_group_name_Hall 'P 2c -2n'
_symmetry_space_group_name_H-M 'P n a 21'
_atom_sites_solution_hydrogens geom
_atom_sites_solution_primary direct
_atom_sites_solution_secondary difmap
_audit_creation_method SHELXL-97
_cell_angle_alpha 90.00
_cell_angle_beta 90.00
_cell_angle_gamma 90.00
_cell_formula_units_Z 4
_cell_length_a 18.7870(18)
_cell_length_b 8.8927(9)
_cell_length_c 11.8928(12)
_cell_measurement_reflns_used 909
_cell_measurement_temperature 293(2)
_cell_measurement_theta_max 34.349
_cell_measurement_theta_min 5.068
_cell_volume 1986.9(3)
_computing_cell_refinement 'Bruker SMART'
_computing_data_collection 'Bruker SMART'
_computing_data_reduction 'Bruker SHELXTL'
_computing_molecular_graphics 'Bruker SHELXTL'
_computing_publication_material 'Bruker SHELXTL'
_computing_structure_refinement 'SHELXL-97 (Sheldrick, 1997)'
_computing_structure_solution 'SHELXS-97 (Sheldrick, 1990)'
_diffrn_ambient_temperature 293(2)
_diffrn_measured_fraction_theta_full 0.999
_diffrn_measured_fraction_theta_max 0.999
_diffrn_measurement_device_type 'CCD area detector'
_diffrn_measurement_method 'phi and omega scans'
_diffrn_radiation_monochromator graphite
_diffrn_radiation_source 'fine-focus sealed tube'
_diffrn_radiation_type MoK\a
_diffrn_radiation_wavelength 0.71073
_diffrn_reflns_av_R_equivalents 0.0931
_diffrn_reflns_av_sigmaI/netI 0.1983
_diffrn_reflns_limit_h_max 24
_diffrn_reflns_limit_h_min -24
_diffrn_reflns_limit_k_max 11
_diffrn_reflns_limit_k_min -9
_diffrn_reflns_limit_l_max 15
_diffrn_reflns_limit_l_min -14
_diffrn_reflns_number 11598
_diffrn_reflns_theta_full 25.49
_diffrn_reflns_theta_max 28.26
_diffrn_reflns_theta_min 2.17
_exptl_absorpt_coefficient_mu 1.202
_exptl_absorpt_correction_T_max 1.00000
_exptl_absorpt_correction_T_min 0.69291
_exptl_absorpt_correction_type empirical
_exptl_absorpt_process_details sadabs
_exptl_crystal_colour red
_exptl_crystal_density_diffrn 1.496
_exptl_crystal_density_method 'not measured'
_exptl_crystal_description prismatic
_exptl_crystal_F_000 920
_exptl_crystal_size_max 0.358
_exptl_crystal_size_mid 0.229
_exptl_crystal_size_min 0.035
_refine_diff_density_max 0.371
_refine_diff_density_min -0.292
_refine_diff_density_rms 0.059
_refine_ls_abs_structure_details 'Flack H D (1983), Acta Cryst. A39, 876-881'
_refine_ls_abs_structure_Flack 0.02(2)
_refine_ls_extinction_method none
_refine_ls_goodness_of_fit_ref 0.899
_refine_ls_hydrogen_treatment constr
_refine_ls_matrix_type full
_refine_ls_number_parameters 253
_refine_ls_number_reflns 4420
_refine_ls_number_restraints 1
_refine_ls_restrained_S_all 0.899
_refine_ls_R_factor_all 0.1100
_refine_ls_R_factor_gt 0.0507
_refine_ls_shift/su_max 0.001
_refine_ls_shift/su_mean 0.000
_refine_ls_structure_factor_coef Fsqd
_refine_ls_weighting_details 'calc w=1/[\s^2^(Fo^2^)+(0.0054P)^2^+0.0000P] where P=(Fo^2^+2Fc^2^)/3'
_refine_ls_weighting_scheme calc
_refine_ls_wR_factor_gt 0.0740
_refine_ls_wR_factor_ref 0.0826
_reflns_number_gt 2086
_reflns_number_total 4420
_reflns_threshold_expression >2sigma(I)
_cod_data_source_file om701297k-file003.cif
_cod_data_source_block cd22294
_cod_depositor_comments
;
The following automatic conversions were performed:

'_symmetry_cell_setting' value 'Orthorhombic' changed to
'orthorhombic' according to
/home/saulius/struct/CIF-dictionaries/cif_core.dic dictionary named
'cif_core.dic' version 2.4.1 from 2010-06-29.

Automatic conversion script
Id: cif_fix_values 1715 2011-07-08 13:25:40Z adriana 
;
_cod_original_sg_symbol_H-M Pna2(1)
_cod_database_code 4071153

loop_
_symmetry_equiv_pos_as_xyz
'x, y, z'
'-x, -y, z+1/2'
'x+1/2, -y+1/2, z'
'-x+1/2, y+1/2, z+1/2'

loop_
_atom_site_label
_atom_site_type_symbol
_atom_site_fract_x
_atom_site_fract_y
_atom_site_fract_z
_atom_site_U_iso_or_equiv
_atom_site_adp_type
_atom_site_occupancy
_atom_site_symmetry_multiplicity
_atom_site_calc_flag
_atom_site_refinement_flags
Ni Ni 0.89429(3) 0.70697(8) 0.57011(9) 0.03180(19) Uani 1 1 d .
P P 0.91296(8) 0.57805(18) 0.71989(17) 0.0314(4) Uani 1 1 d .
Cl Cl 0.78162(7) 0.65734(16) 0.5648(2) 0.0505(4) Uani 1 1 d .
N1 N 0.8942(3) 0.8367(5) 0.4440(5) 0.0387(14) Uani 1 1 d .
N2 N 0.9933(2) 0.7422(4) 0.5684(7) 0.0327(11) Uani 1 1 d .
C1 C 0.8505(4) 0.9027(7) 0.3713(7) 0.047(2) Uani 1 1 d .
H1 H 0.8017 0.8855 0.3681 0.056 Uiso 1 1 calc R
C2 C 0.8867(4) 1.0004(8) 0.3005(7) 0.063(2) Uani 1 1 d .
H2 H 0.8673 1.0600 0.2441 0.076 Uiso 1 1 calc R
C3 C 0.9569(4) 0.9911(8) 0.3309(7) 0.054(2) Uani 1 1 d .
H3 H 0.9948 1.0423 0.2982 0.065 Uiso 1 1 calc R
C4 C 0.9606(4) 0.8902(7) 0.4200(6) 0.0427(18) Uani 1 1 d .
C5 C 1.0145(4) 0.8375(7) 0.4899(6) 0.0385(18) Uani 1 1 d .
H5 H 1.0617 0.8670 0.4820 0.046 Uiso 1 1 calc R
C6 C 1.0409(3) 0.6640(7) 0.6408(6) 0.0298(15) Uani 1 1 d .
C7 C 1.1147(3) 0.6679(7) 0.6325(6) 0.0421(18) Uani 1 1 d .
H7 H 1.1366 0.7249 0.5768 0.050 Uiso 1 1 calc R
C8 C 1.1548(3) 0.5865(8) 0.7073(8) 0.049(2) Uani 1 1 d .
H8 H 1.2042 0.5899 0.7018 0.059 Uiso 1 1 calc R
C9 C 1.1241(3) 0.4997(8) 0.7902(7) 0.050(2) Uani 1 1 d .
H9 H 1.1525 0.4471 0.8408 0.060 Uiso 1 1 calc R
C10 C 1.0508(3) 0.4916(8) 0.7973(6) 0.046(2) Uani 1 1 d .
H10 H 1.0296 0.4294 0.8505 0.055 Uiso 1 1 calc R
C11 C 1.0084(3) 0.5769(7) 0.7247(7) 0.0336(16) Uani 1 1 d .
C12 C 0.8798(4) 0.6590(7) 0.8501(6) 0.0387(18) Uani 1 1 d .
C13 C 0.9241(4) 0.7008(9) 0.9377(7) 0.057(2) Uani 1 1 d .
H13 H 0.9729 0.6842 0.9322 0.068 Uiso 1 1 calc R
C14 C 0.8965(4) 0.7665(9) 1.0325(7) 0.074(3) Uani 1 1 d .
H14 H 0.9264 0.7941 1.0914 0.088 Uiso 1 1 calc R
C15 C 0.8251(4) 0.7912(8) 1.0401(7) 0.069(3) Uani 1 1 d .
H15 H 0.8064 0.8341 1.1050 0.082 Uiso 1 1 calc R
C16 C 0.7811(4) 0.7541(9) 0.9547(8) 0.064(2) Uani 1 1 d .
H16 H 0.7326 0.7738 0.9601 0.076 Uiso 1 1 calc R
C17 C 0.8080(4) 0.6875(8) 0.8603(7) 0.052(2) Uani 1 1 d .
H17 H 0.7774 0.6610 0.8021 0.063 Uiso 1 1 calc R
C18 C 0.8850(3) 0.3841(7) 0.7195(7) 0.0344(16) Uani 1 1 d .
C19 C 0.8508(3) 0.3138(7) 0.8083(6) 0.0412(18) Uani 1 1 d .
H19 H 0.8401 0.3676 0.8732 0.049 Uiso 1 1 calc R
C20 C 0.8323(3) 0.1611(8) 0.8001(7) 0.053(2) Uani 1 1 d .
H20 H 0.8083 0.1141 0.8588 0.063 Uiso 1 1 calc R
C21 C 0.8496(3) 0.0824(8) 0.7060(9) 0.054(2) Uani 1 1 d .
H21 H 0.8375 -0.0187 0.7008 0.064 Uiso 1 1 calc R
C22 C 0.8843(4) 0.1491(9) 0.6200(8) 0.066(3) Uani 1 1 d .
H22 H 0.8967 0.0930 0.5570 0.079 Uiso 1 1 calc R
C23 C 0.9012(3) 0.2994(8) 0.6247(6) 0.050(2) Uani 1 1 d .
H23 H 0.9238 0.3447 0.5640 0.060 Uiso 1 1 calc R

loop_
_atom_site_aniso_label
_atom_site_aniso_U_11
_atom_site_aniso_U_22
_atom_site_aniso_U_33
_atom_site_aniso_U_23
_atom_site_aniso_U_13
_atom_site_aniso_U_12
Ni 0.0280(4) 0.0328(4) 0.0346(4) 0.0006(6) -0.0004(6) -0.0003(4)
P 0.0262(9) 0.0315(9) 0.0366(11) 0.0019(9) 0.0025(9) -0.0007(7)
Cl 0.0281(7) 0.0654(11) 0.0580(12) 0.0000(16) -0.0018(13) -0.0014(7)
N1 0.038(3) 0.031(3) 0.047(4) 0.007(3) -0.001(3) -0.005(3)
N2 0.030(2) 0.027(3) 0.041(3) 0.009(4) 0.006(4) 0.0004(18)
C1 0.055(5) 0.031(4) 0.055(6) 0.005(4) -0.004(4) 0.010(3)
C2 0.083(7) 0.046(5) 0.061(6) 0.011(5) -0.016(5) 0.005(5)
C3 0.066(6) 0.046(5) 0.049(6) 0.013(4) 0.005(5) -0.005(4)
C4 0.054(5) 0.036(4) 0.038(5) 0.007(4) -0.001(4) 0.003(4)
C5 0.041(4) 0.042(4) 0.032(5) 0.003(3) 0.006(3) -0.004(3)
C6 0.028(4) 0.030(4) 0.030(4) -0.003(3) -0.010(3) 0.002(3)
C7 0.034(4) 0.046(5) 0.046(5) 0.004(3) -0.002(4) -0.006(4)
C8 0.020(3) 0.054(5) 0.073(6) 0.004(5) -0.003(4) -0.002(3)
C9 0.033(4) 0.050(5) 0.068(7) 0.011(4) -0.018(4) 0.011(4)
C10 0.038(4) 0.047(5) 0.052(6) 0.017(4) -0.006(4) -0.002(3)
C11 0.021(3) 0.033(4) 0.047(5) -0.001(4) 0.000(4) -0.003(3)
C12 0.042(4) 0.033(4) 0.041(5) 0.003(3) 0.001(4) 0.003(3)
C13 0.056(5) 0.075(6) 0.039(5) -0.021(5) 0.006(4) -0.001(4)
C14 0.070(5) 0.087(7) 0.064(8) -0.016(5) -0.005(5) 0.010(5)
C15 0.087(6) 0.068(5) 0.051(8) -0.017(5) 0.013(5) 0.018(5)
C16 0.052(5) 0.082(6) 0.057(7) -0.012(5) 0.010(4) 0.013(4)
C17 0.045(4) 0.068(6) 0.044(5) -0.011(4) 0.006(4) -0.005(4)
C18 0.024(3) 0.037(4) 0.042(5) 0.007(4) -0.003(4) -0.006(3)
C19 0.046(4) 0.035(4) 0.043(5) 0.005(4) 0.008(4) -0.006(3)
C20 0.041(4) 0.043(5) 0.075(7) 0.000(4) 0.017(4) -0.013(4)
C21 0.045(4) 0.032(4) 0.084(7) -0.006(5) 0.001(5) -0.003(4)
C22 0.068(5) 0.042(5) 0.088(9) -0.033(4) 0.017(5) 0.001(4)
C23 0.051(4) 0.048(4) 0.051(5) -0.005(4) 0.013(4) -0.004(4)

loop_
_atom_type_symbol
_atom_type_description
_atom_type_scat_dispersion_real
_atom_type_scat_dispersion_imag
_atom_type_scat_source
C C 0.0033 0.0016 'International Tables Vol C Tables 4.2.6.8 and 6.1.1.4'
H H 0.0000 0.0000 'International Tables Vol C Tables 4.2.6.8 and 6.1.1.4'
N N 0.0061 0.0033 'International Tables Vol C Tables 4.2.6.8 and 6.1.1.4'
P P 0.1023 0.0942 'International Tables Vol C Tables 4.2.6.8 and 6.1.1.4'
Cl Cl 0.1484 0.1585 'International Tables Vol C Tables 4.2.6.8 and 6.1.1.4'
Ni Ni 0.3393 1.1124 'International Tables Vol C Tables 4.2.6.8 and 6.1.1.4'

loop_
_geom_angle_atom_site_label_1
_geom_angle_atom_site_label_2
_geom_angle_atom_site_label_3
_geom_angle
N2 Ni N1 83.8(3)
N2 Ni P 86.4(2)
N1 Ni P 169.52(18)
N2 Ni Cl 176.8(2)
N1 Ni Cl 95.74(18)
P Ni Cl 94.31(8)
C11 P C18 106.6(3)
C11 P C12 108.5(3)
C18 P C12 106.3(3)
C11 P Ni 101.1(3)
C18 P Ni 117.5(3)
C12 P Ni 116.1(2)
C1 N1 C4 105.9(6)
C1 N1 Ni 141.8(5)
C4 N1 Ni 112.2(5)
C5 N2 C6 123.5(5)
C5 N2 Ni 114.2(5)
C6 N2 Ni 122.1(5)
N1 C1 C2 111.6(7)
N1 C1 H1 124.2
C2 C1 H1 124.2
C3 C2 C1 105.9(7)
C3 C2 H2 127.0
C1 C2 H2 127.0
C2 C3 C4 106.7(7)
C2 C3 H3 126.6
C4 C3 H3 126.6
N1 C4 C5 115.0(6)
N1 C4 C3 109.8(6)
C5 C4 C3 135.2(7)
N2 C5 C4 114.8(6)
N2 C5 H5 122.6
C4 C5 H5 122.6
C7 C6 C11 119.9(6)
C7 C6 N2 124.8(6)
C11 C6 N2 115.3(5)
C8 C7 C6 119.2(6)
C8 C7 H7 120.4
C6 C7 H7 120.4
C7 C8 C9 121.9(6)
C7 C8 H8 119.0
C9 C8 H8 119.0
C10 C9 C8 119.4(7)
C10 C9 H9 120.3
C8 C9 H9 120.3
C9 C10 C11 120.1(7)
C9 C10 H10 119.9
C11 C10 H10 119.9
C10 C11 C6 119.4(5)
C10 C11 P 126.3(6)
C6 C11 P 114.1(5)
C17 C12 C13 118.3(7)
C17 C12 P 118.9(6)
C13 C12 P 122.7(6)
C14 C13 C12 120.3(7)
C14 C13 H13 119.8
C12 C13 H13 119.8
C15 C14 C13 119.7(8)
C15 C14 H14 120.1
C13 C14 H14 120.1
C16 C15 C14 120.9(8)
C16 C15 H15 119.6
C14 C15 H15 119.6
C15 C16 C17 119.8(7)
C15 C16 H16 120.1
C17 C16 H16 120.1
C16 C17 C12 121.0(7)
C16 C17 H17 119.5
C12 C17 H17 119.5
C19 C18 C23 118.4(6)
C19 C18 P 124.4(6)
C23 C18 P 117.2(6)
C18 C19 C20 119.9(7)
C18 C19 H19 120.1
C20 C19 H19 120.1
C21 C20 C19 119.7(7)
C21 C20 H20 120.2
C19 C20 H20 120.2
C22 C21 C20 120.8(7)
C22 C21 H21 119.6
C20 C21 H21 119.6
C21 C22 C23 120.5(7)
C21 C22 H22 119.7
C23 C22 H22 119.7
C22 C23 C18 120.6(7)
C22 C23 H23 119.7
C18 C23 H23 119.7

loop_
_geom_bond_atom_site_label_1
_geom_bond_atom_site_label_2
_geom_bond_distance
Ni N2 1.887(4)
Ni N1 1.892(5)
Ni P 2.147(2)
Ni Cl 2.1631(15)
P C11 1.794(5)
P C18 1.804(6)
P C12 1.818(7)
N1 C1 1.329(8)
N1 C4 1.367(8)
N2 C5 1.322(9)
N2 C6 1.423(8)
C1 C2 1.388(10)
C1 H1 0.9300
C2 C3 1.370(9)
C2 H2 0.9300
C3 C4 1.390(10)
C3 H3 0.9300
C4 C5 1.391(9)
C5 H5 0.9300
C6 C7 1.391(8)
C6 C11 1.403(9)
C7 C8 1.372(9)
C7 H7 0.9300
C8 C9 1.379(10)
C8 H8 0.9300
C9 C10 1.382(8)
C9 H9 0.9300
C10 C11 1.398(9)
C10 H10 0.9300
C12 C17 1.377(8)
C12 C13 1.384(9)
C13 C14 1.373(10)
C13 H13 0.9300
C14 C15 1.362(9)
C14 H14 0.9300
C15 C16 1.351(10)
C15 H15 0.9300
C16 C17 1.367(10)
C16 H16 0.9300
C17 H17 0.9300
C18 C19 1.384(9)
C18 C23 1.389(9)
C19 C20 1.405(8)
C19 H19 0.9300
C20 C21 1.359(11)
C20 H20 0.9300
C21 C22 1.350(11)
C21 H21 0.9300
C22 C23 1.374(9)
C22 H22 0.9300
C23 H23 0.9300

loop_
_geom_torsion_atom_site_label_1
_geom_torsion_atom_site_label_2
_geom_torsion_atom_site_label_3
_geom_torsion_atom_site_label_4
_geom_torsion
N2 Ni P C11 -7.0(3)
N1 Ni P C11 -26.7(10)
Cl Ni P C11 169.9(2)
N2 Ni P C18 -122.5(3)
N1 Ni P C18 -142.2(10)
Cl Ni P C18 54.4(2)
N2 Ni P C12 110.2(3)
N1 Ni P C12 90.5(10)
Cl Ni P C12 -72.9(2)
N2 Ni N1 C1 -177.2(8)
P Ni N1 C1 -157.3(7)
Cl Ni N1 C1 6.0(8)
N2 Ni N1 C4 -2.0(5)
P Ni N1 C4 17.8(13)
Cl Ni N1 C4 -178.8(4)
N1 Ni N2 C5 2.5(5)
P Ni N2 C5 -174.0(5)
Cl Ni N2 C5 84(4)
N1 Ni N2 C6 -173.5(6)
P Ni N2 C6 10.1(5)
Cl Ni N2 C6 -92(4)
C4 N1 C1 C2 -0.8(8)
Ni N1 C1 C2 174.5(6)
N1 C1 C2 C3 1.2(9)
C1 C2 C3 C4 -1.0(9)
C1 N1 C4 C5 178.2(6)
Ni N1 C4 C5 1.3(7)
C1 N1 C4 C3 0.1(8)
Ni N1 C4 C3 -176.7(5)
C2 C3 C4 N1 0.6(9)
C2 C3 C4 C5 -176.9(8)
C6 N2 C5 C4 173.5(6)
Ni N2 C5 C4 -2.4(8)
N1 C4 C5 N2 0.7(9)
C3 C4 C5 N2 178.1(8)
C5 N2 C6 C7 -5.7(11)
Ni N2 C6 C7 169.9(5)
C5 N2 C6 C11 175.1(7)
Ni N2 C6 C11 -9.3(9)
C11 C6 C7 C8 -0.4(10)
N2 C6 C7 C8 -179.5(7)
C6 C7 C8 C9 0.5(12)
C7 C8 C9 C10 1.3(12)
C8 C9 C10 C11 -3.3(12)
C9 C10 C11 C6 3.5(11)
C9 C10 C11 P 178.7(6)
C7 C6 C11 C10 -1.6(10)
N2 C6 C11 C10 177.6(6)
C7 C6 C11 P -177.4(5)
N2 C6 C11 P 1.8(8)
C18 P C11 C10 -47.6(8)
C12 P C11 C10 66.5(7)
Ni P C11 C10 -170.9(6)
C18 P C11 C6 127.9(5)
C12 P C11 C6 -118.0(6)
Ni P C11 C6 4.6(6)
C11 P C12 C17 172.6(5)
C18 P C12 C17 -73.1(6)
Ni P C12 C17 59.6(6)
C11 P C12 C13 -3.9(7)
C18 P C12 C13 110.5(6)
Ni P C12 C13 -116.9(6)
C17 C12 C13 C14 1.1(12)
P C12 C13 C14 177.6(6)
C12 C13 C14 C15 -0.3(13)
C13 C14 C15 C16 -1.1(13)
C14 C15 C16 C17 1.6(13)
C15 C16 C17 C12 -0.8(13)
C13 C12 C17 C16 -0.6(11)
P C12 C17 C16 -177.2(6)
C11 P C18 C19 110.3(6)
C12 P C18 C19 -5.3(6)
Ni P C18 C19 -137.2(5)
C11 P C18 C23 -67.4(6)
C12 P C18 C23 176.9(5)
Ni P C18 C23 45.0(6)
C23 C18 C19 C20 -1.1(10)
P C18 C19 C20 -178.9(5)
C18 C19 C20 C21 1.5(11)
C19 C20 C21 C22 -0.2(12)
C20 C21 C22 C23 -1.6(13)
C21 C22 C23 C18 2.0(12)
C19 C18 C23 C22 -0.6(11)
P C18 C23 C22 177.3(6)
